data_7002183
loop_
_publ_author_name
'Bennett, Martin A.'
'Bhargava, Suresh K.'
'Mirzadeh, Nedaossadat'
'Priv\'er, Steven H.'
'Wagler, J\"org'
'Willis, Anthony C.'

_publ_section_title
;
 Synthesis and interconversions of digold(i), tetragold(i), digold(ii),
 gold(i)--gold(iii) and digold(iii) complexes of fluorine-substituted
 aryl carbanions
;
_journal_issue 36
_journal_name_full 'Dalton Transactions'
_journal_page_first 7537
_journal_page_last 7551
_journal_paper_doi 10.1039/b906769h
_journal_year 2009
_chemical_absolute_configuration ad
_chemical_compound_source ' from RMIT University '
_chemical_formula_moiety 'C36 H20 Au2 Cl2 F8 P2, C H2 Cl2'
_chemical_formula_sum 'C37 H22 Au2 Cl4 F8 P2'
_chemical_formula_weight 1216.26
_space_group_IT_number 19
_symmetry_cell_setting orthorhombic
_symmetry_space_group_name_Hall 'P 2ac 2ab'
_symmetry_space_group_name_H-M 'P 21 21 21'
_atom_sites_solution_hydrogens geom
_atom_sites_solution_primary direct
_audit_creation_date 06-02-27
_audit_creation_method CRYSTALS_ver_12.18
_audit_update_record
;
2006-02-27 - Report on C37 H22 Au2 Cl4 F8 P2
by Anthony C. Willis
for Neda Mirzadeh and Martin Bennett

2006-02-27 - passes checkcif tests with minor warnings
;
_cell_angle_alpha 90
_cell_angle_beta 90
_cell_angle_gamma 90
_cell_formula_units_Z 4
_cell_length_a 10.1958(1)
_cell_length_b 16.5651(2)
_cell_length_c 22.7112(3)
_cell_measurement_reflns_used 50588
_cell_measurement_temperature 200
_cell_measurement_theta_max 27.5
_cell_measurement_theta_min 2.6
_cell_volume 3835.80(8)
_computing_cell_refinement 'Denzo/Scalepack '
_computing_data_collection 'COLLECT (Nonius BV, 1997)'
_computing_data_reduction 'Denzo/Scalepack (Otwinowski & Minor, 1997)'
_computing_molecular_graphics
;
ORTEP-II (Johnson 1976) in teXsan (MSC, 1992-1997)
;
_computing_publication_material 'CRYSTALS '
_computing_structure_refinement 'CRYSTALS (Watkin et al 2003)'
_computing_structure_solution 'SIR92 (Altomare et al, 1994)'
_diffrn_ambient_temperature 200
_diffrn_measured_fraction_theta_full 0.998
_diffrn_measured_fraction_theta_max 0.998
_diffrn_measurement_device_type 'Nonius KappaCCD'
_diffrn_measurement_method ' \f and \w scans with CCD '
_diffrn_radiation_monochromator graphite
_diffrn_radiation_type 'Mo K\a'
_diffrn_radiation_wavelength 0.71073
_diffrn_reflns_av_R_equivalents 0.042
_diffrn_reflns_limit_h_max 13
_diffrn_reflns_limit_h_min -13
_diffrn_reflns_limit_k_max 20
_diffrn_reflns_limit_k_min -21
_diffrn_reflns_limit_l_max 28
_diffrn_reflns_limit_l_min -29
_diffrn_reflns_number 48101
_diffrn_reflns_theta_full 27.491
_diffrn_reflns_theta_max 27.5
_diffrn_reflns_theta_min 2.618
_diffrn_standards_number 0
_exptl_absorpt_coefficient_mu 8.070
_exptl_absorpt_correction_T_max 0.538
_exptl_absorpt_correction_T_min 0.245
_exptl_absorpt_correction_type integration
_exptl_absorpt_process_details
;
via Gaussian method (Coppens, 1970) implemented in maXus (2000)
;
_exptl_crystal_colour colourless
_exptl_crystal_density_diffrn 2.106
_exptl_crystal_density_meas ?
_exptl_crystal_description rod
_exptl_crystal_F_000 2288
_exptl_crystal_size_max 0.40
_exptl_crystal_size_mid 0.10
_exptl_crystal_size_min 0.08
_refine_diff_density_max 5.22
_refine_diff_density_min -2.05
_refine_ls_abs_structure_details 'Flack (1983), 3891 Friedel-pairs'
_refine_ls_abs_structure_Flack -0.005(6)
_refine_ls_extinction_method None
_refine_ls_goodness_of_fit_ref 1.1014
_refine_ls_hydrogen_treatment noref
_refine_ls_matrix_type full
_refine_ls_number_parameters 507
_refine_ls_number_reflns 7309
_refine_ls_number_restraints 28
_refine_ls_R_factor_all 0.0332
_refine_ls_R_factor_gt 0.0261
_refine_ls_shift/su_max 0.008642
_refine_ls_structure_factor_coef F
_refine_ls_weighting_details
;
Method, part 1, Chebychev polynomial, (Watkin, 1994, Prince, 1982)
[weight] = 1.0/[A~0~*T~0~(x)+A~1~*T~1~(x) ... +A~n-1~]*T~n-1~(x)]
where A~i~ are the Chebychev coefficients listed below and x= Fcalc/Fmax
Method = Robust Weighting (Prince, 1982)
W = [weight] * [1-(deltaF/6*sigmaF)^2^]^2^
A~i~ are:
1.18 -0.137 0.802
;
_refine_ls_weighting_scheme calc
_refine_ls_wR_factor_all 0.0333
_refine_ls_wR_factor_gt 0.0302
_refine_ls_wR_factor_ref 0.0302
_reflns_limit_h_max 13
_reflns_limit_h_min -13
_reflns_limit_k_max 21
_reflns_limit_k_min 0
_reflns_limit_l_max 29
_reflns_limit_l_min 0
_reflns_number_gt 7309
_reflns_number_total 8801
_reflns_threshold_expression I>3.0\s(I)
_oxford_diffrn_Wilson_B_factor 2.56
_oxford_diffrn_Wilson_scale 43.08
_oxford_refine_ls_scale 0.22881(19)
_oxford_structure_analysis_title '2271404 ben0602'
_cod_data_source_file b906769h.txt
_cod_data_source_block ben0602
_cod_depositor_comments
;
The following automatic conversions were performed:
'_symmetry_cell_setting' value 'Orthorhombic' changed to 'orthorhombic'
according to '/home/saulius/struct/CIF-dictionaries/cif_core.dic'
dictionary named 'cif_core.dic' version 2.4.1 from 2010-06-29.

Automatic conversion script
Id: cif_fix_enum 1527 2010-12-29 10:47:43Z saulius 
;
_cod_original_sg_symbol_H-M 'P 21 21 21 '
_cod_database_code 7002183

loop_
_symmetry_equiv_pos_as_xyz
x,y,z
x+1/2,-y+1/2,-z
-x,y+1/2,-z+1/2
-x+1/2,-y,z+1/2

loop_
_atom_site_label
_atom_site_type_symbol
_atom_site_fract_x
_atom_site_fract_y
_atom_site_fract_z
_atom_site_U_iso_or_equiv
_atom_site_occupancy
_atom_site_adp_type
_atom_site_refinement_flags_posn
_atom_site_refinement_flags_adp
_atom_site_refinement_flags_occupancy
_atom_site_disorder_assembly
_atom_site_disorder_group
_atom_site_attached_hydrogens
Au1 Au 0.520294(18) 0.482896(14) 0.584412(8) 0.0279 1.0000 Uani . . . . . .
Au2 Au 0.61918(2) 0.479822(19) 0.713077(9) 0.0387 1.0000 Uani . . . . . .
Cl1 Cl 0.42722(14) 0.35392(9) 0.59053(8) 0.0402 1.0000 Uani . . . . . .
Cl2 Cl 0.83996(15) 0.47980(18) 0.69699(8) 0.0657 1.0000 Uani . . . . . .
Cl51 Cl 0.0268(6) 0.8512(3) 0.5988(3) 0.0789 0.597(9) Uani D U P . . .
Cl52 Cl 0.2702(6) 0.8111(4) 0.6550(4) 0.1181 0.597(9) Uani D U P . . .
Cl61 Cl 0.1065(16) 0.8379(6) 0.6090(4) 0.1068 0.403(9) Uani D U P . . .
Cl62 Cl 0.2369(8) 0.7851(4) 0.7177(6) 0.1134 0.403(9) Uani D U P . . .
P1 P 0.70479(14) 0.45652(9) 0.52565(6) 0.0280 1.0000 Uani . . . . . .
P2 P 0.40516(13) 0.48415(12) 0.73416(6) 0.0340 1.0000 Uani . . . . . .
F113 F 0.5017(4) 0.6931(2) 0.61231(18) 0.0469 1.0000 Uani . . . . . .
F114 F 0.6758(5) 0.8011(2) 0.5714(2) 0.0554 1.0000 Uani . . . . . .
F115 F 0.8761(4) 0.7567(3) 0.5006(2) 0.0551 1.0000 Uani . . . . . .
F116 F 0.9100(4) 0.5982(3) 0.47256(18) 0.0482 1.0000 Uani . . . . . .
F213 F 0.3141(4) 0.5765(2) 0.52097(15) 0.0421 1.0000 Uani . . . . . .
F214 F 0.0963(4) 0.6562(3) 0.5511(2) 0.0536 1.0000 Uani . . . . . .
F215 F 0.0103(4) 0.6549(3) 0.6638(2) 0.0612 1.0000 Uani . . . . . .
F216 F 0.1433(4) 0.5744(3) 0.74613(18) 0.0573 1.0000 Uani . . . . . .
C111 C 0.7294(6) 0.5642(4) 0.5324(2) 0.0298 1.0000 Uani . . . . . .
C112 C 0.6227(6) 0.5865(4) 0.5680(2) 0.0320 1.0000 Uani . . . . . .
C113 C 0.6030(6) 0.6667(4) 0.5796(3) 0.0363 1.0000 Uani . . . . . .
C114 C 0.6922(7) 0.7229(4) 0.5579(3) 0.0397 1.0000 Uani . . . . . .
C115 C 0.7947(6) 0.6997(4) 0.5227(3) 0.0393 1.0000 Uani . . . . . .
C116 C 0.8127(6) 0.6196(4) 0.5093(3) 0.0345 1.0000 Uani . . . . . .
C121 C 0.6657(5) 0.4328(3) 0.4501(2) 0.0288 1.0000 Uani . . . . . .
C122 C 0.5354(6) 0.4436(4) 0.4302(3) 0.0385 1.0000 Uani . . . . . .
C123 C 0.5060(7) 0.4320(5) 0.3724(3) 0.0473 1.0000 Uani . . . . . .
C124 C 0.6043(8) 0.4083(6) 0.3328(3) 0.0550 1.0000 Uani . . . . . .
C125 C 0.7301(7) 0.3983(6) 0.3523(3) 0.0580 1.0000 Uani . . . . . .
C126 C 0.7605(6) 0.4106(5) 0.4102(3) 0.0455 1.0000 Uani . . . . . .
C131 C 0.8456(6) 0.3980(4) 0.5461(3) 0.0335 1.0000 Uani . . . . . .
C132 C 0.8362(9) 0.3153(5) 0.5447(6) 0.0819 1.0000 Uani . . . . . .
C133 C 0.9413(13) 0.2699(6) 0.5608(7) 0.1098 1.0000 Uani . . . . . .
C134 C 1.0577(8) 0.3048(6) 0.5776(4) 0.0657 1.0000 Uani . . . . . .
C135 C 1.0679(7) 0.3848(5) 0.5773(4) 0.0483 1.0000 Uani . . . . . .
C136 C 0.9626(6) 0.4322(4) 0.5617(3) 0.0431 1.0000 Uani . . . . . .
C211 C 0.3107(5) 0.5369(4) 0.6784(3) 0.0346 1.0000 Uani . . . . . .
C212 C 0.3541(5) 0.5370(3) 0.6195(3) 0.0319 1.0000 Uani . . . . . .
C213 C 0.2777(6) 0.5767(4) 0.5783(3) 0.0349 1.0000 Uani . . . . . .
C214 C 0.1645(6) 0.6160(4) 0.5917(3) 0.0383 1.0000 Uani . . . . . .
C215 C 0.1204(6) 0.6150(4) 0.6492(3) 0.0432 1.0000 Uani . . . . . .
C216 C 0.1935(6) 0.5757(4) 0.6914(3) 0.0403 1.0000 Uani . . . . . .
C221 C 0.3288(7) 0.3866(4) 0.7452(3) 0.0386 1.0000 Uani . . . . . .
C222 C 0.4065(8) 0.3222(5) 0.7608(3) 0.0505 1.0000 Uani . . . . . .
C223 C 0.3524(10) 0.2471(5) 0.7738(3) 0.0586 1.0000 Uani . . . . . .
C224 C 0.2201(10) 0.2371(5) 0.7695(4) 0.0639 1.0000 Uani . . . . . .
C225 C 0.1400(10) 0.2995(7) 0.7523(6) 0.0839 1.0000 Uani . . . . . .
C226 C 0.1949(8) 0.3770(6) 0.7397(5) 0.0648 1.0000 Uani . . . . . .
C231 C 0.3827(6) 0.5378(4) 0.8038(3) 0.0399 1.0000 Uani . . . . . .
C232 C 0.3999(8) 0.6206(5) 0.8052(4) 0.0555 1.0000 Uani . . . . . .
C233 C 0.3927(10) 0.6629(6) 0.8582(4) 0.0669 1.0000 Uani . . . . . .
C234 C 0.3692(8) 0.6206(6) 0.9094(4) 0.0634 1.0000 Uani . . . . . .
C235 C 0.3578(8) 0.5384(6) 0.9084(3) 0.0590 1.0000 Uani . . . . . .
C236 C 0.3629(6) 0.4969(4) 0.8556(3) 0.0461 1.0000 Uani . . . . . .
C501 C 0.1443(16) 0.8808(9) 0.6518(9) 0.0783 0.597(9) Uani D U P . . .
C601 C 0.215(4) 0.8648(13) 0.6663(12) 0.1067 0.403(9) Uani D U P . . .
H1221 H 0.4650 0.4596 0.4586 0.0462 1.0000 Uiso R . . . . .
H1231 H 0.4142 0.4405 0.3581 0.0567 1.0000 Uiso R . . . . .
H1241 H 0.5825 0.3988 0.2905 0.0661 1.0000 Uiso R . . . . .
H1251 H 0.8003 0.3819 0.3240 0.0695 1.0000 Uiso R . . . . .
H1261 H 0.8530 0.4033 0.4238 0.0546 1.0000 Uiso R . . . . .
H1321 H 0.7527 0.2887 0.5321 0.0983 1.0000 Uiso R . . . . .
H1331 H 0.9338 0.2097 0.5605 0.1318 1.0000 Uiso R . . . . .
H1341 H 1.1336 0.2705 0.5898 0.0788 1.0000 Uiso R . . . . .
H1351 H 1.1529 0.4108 0.5884 0.0579 1.0000 Uiso R . . . . .
H1361 H 0.9718 0.4923 0.5619 0.0516 1.0000 Uiso R . . . . .
H2221 H 0.5038 0.3294 0.7627 0.0607 1.0000 Uiso R . . . . .
H2231 H 0.4098 0.2011 0.7862 0.0704 1.0000 Uiso R . . . . .
H2241 H 0.1806 0.1834 0.7791 0.0767 1.0000 Uiso R . . . . .
H2251 H 0.0433 0.2907 0.7485 0.1006 1.0000 Uiso R . . . . .
H2261 H 0.1378 0.4230 0.7272 0.0778 1.0000 Uiso R . . . . .
H2321 H 0.4178 0.6505 0.7678 0.0667 1.0000 Uiso R . . . . .
H2331 H 0.4043 0.7228 0.8591 0.0802 1.0000 Uiso R . . . . .
H2341 H 0.3604 0.6502 0.9475 0.0760 1.0000 Uiso R . . . . .
H2351 H 0.3458 0.5081 0.9460 0.0707 1.0000 Uiso R . . . . .
H2361 H 0.3521 0.4369 0.8552 0.0552 1.0000 Uiso R . . . . .
H5011 H 0.1013 0.8845 0.6913 0.0942 0.597 Uiso R . . . . .
H5012 H 0.1810 0.9347 0.6408 0.0942 0.597 Uiso R . . . . .
H6011 H 0.178 0.9128 0.6874 0.1287 0.403 Uiso R . . . . .
H6012 H 0.302 0.8790 0.6488 0.1287 0.403 Uiso R . . . . .

loop_
_atom_site_aniso_label
_atom_site_aniso_U_11
_atom_site_aniso_U_22
_atom_site_aniso_U_33
_atom_site_aniso_U_23
_atom_site_aniso_U_13
_atom_site_aniso_U_12
Au1 0.02452(8) 0.03224(9) 0.02681(8) 0.00042(9) 0.00149(7) 0.00066(9)
Au2 0.02778(10) 0.05692(14) 0.03148(10) -0.00046(12) -0.00029(8) -0.00333(12)
Cl1 0.0324(6) 0.0345(7) 0.0538(9) 0.0011(6) 0.0060(6) -0.0051(5)
Cl2 0.0275(6) 0.1181(16) 0.0514(9) -0.0153(12) 0.0041(6) -0.0091(10)
Cl51 0.093(4) 0.066(2) 0.078(3) 0.0022(19) -0.021(3) -0.019(3)
Cl52 0.088(4) 0.096(4) 0.170(7) -0.041(4) -0.033(4) 0.022(3)
Cl61 0.164(10) 0.086(5) 0.070(5) -0.002(4) 0.019(6) -0.030(7)
Cl62 0.071(4) 0.062(4) 0.207(11) -0.014(5) -0.036(6) -0.006(3)
P1 0.0226(6) 0.0327(7) 0.0287(6) -0.0001(5) 0.0005(5) -0.0001(5)
P2 0.0285(6) 0.0443(7) 0.0291(6) 0.0003(7) 0.0013(5) -0.0041(7)
F113 0.046(2) 0.0401(19) 0.054(2) -0.0123(17) 0.0113(18) 0.0078(17)
F114 0.072(3) 0.0294(18) 0.065(3) -0.0039(18) 0.002(2) -0.0030(18)
F115 0.055(2) 0.041(2) 0.069(3) 0.0132(19) 0.012(2) -0.0141(19)
F116 0.040(2) 0.055(2) 0.050(2) 0.0029(18) 0.0152(17) -0.0043(17)
F213 0.044(2) 0.053(2) 0.0294(17) 0.0063(16) 0.0016(15) 0.0108(16)
F214 0.042(2) 0.060(3) 0.059(3) 0.011(2) -0.0054(19) 0.0148(19)
F215 0.036(2) 0.078(3) 0.070(3) 0.008(2) 0.016(2) 0.021(2)
F216 0.037(2) 0.094(3) 0.040(2) -0.002(2) 0.0160(17) 0.012(2)
C111 0.030(3) 0.033(3) 0.027(3) -0.002(2) -0.004(2) 0.007(2)
C112 0.030(3) 0.035(3) 0.031(3) 0.001(2) 0.002(2) -0.003(2)
C113 0.044(3) 0.034(3) 0.031(3) -0.008(2) 0.005(3) 0.007(2)
C114 0.045(3) 0.029(3) 0.046(3) -0.002(3) -0.005(3) 0.000(3)
C115 0.036(3) 0.034(3) 0.048(4) 0.007(3) 0.000(3) -0.007(2)
C116 0.029(3) 0.041(3) 0.033(3) 0.001(2) -0.004(2) -0.002(2)
C121 0.023(2) 0.032(3) 0.032(3) -0.001(2) -0.002(2) -0.003(2)
C122 0.029(3) 0.051(3) 0.035(3) -0.004(3) -0.001(2) 0.007(3)
C123 0.037(3) 0.068(4) 0.038(3) -0.003(3) -0.004(3) 0.002(3)
C124 0.049(4) 0.087(6) 0.030(3) -0.002(3) -0.001(3) -0.005(4)
C125 0.040(4) 0.104(7) 0.030(3) -0.018(4) 0.010(3) 0.004(4)
C126 0.031(3) 0.069(4) 0.037(3) -0.011(3) -0.001(3) 0.002(3)
C131 0.028(3) 0.036(3) 0.036(3) 0.002(2) 0.002(2) -0.001(2)
C132 0.056(5) 0.035(4) 0.154(11) 0.017(5) -0.041(6) -0.006(4)
C133 0.097(8) 0.049(5) 0.184(15) 0.016(7) -0.062(9) 0.007(5)
C134 0.051(4) 0.073(5) 0.073(6) 0.006(5) -0.012(4) 0.026(4)
C135 0.034(3) 0.057(4) 0.054(4) 0.002(3) -0.008(3) 0.006(3)
C136 0.030(3) 0.042(3) 0.057(4) 0.000(3) -0.012(3) 0.007(3)
C211 0.026(2) 0.046(4) 0.032(3) 0.000(2) 0.006(2) -0.001(2)
C212 0.022(2) 0.036(3) 0.038(3) 0.003(2) 0.002(2) 0.0053(19)
C213 0.032(3) 0.040(3) 0.033(3) -0.005(2) -0.002(2) -0.003(2)
C214 0.033(3) 0.042(3) 0.040(3) -0.002(3) -0.006(3) -0.002(2)
C215 0.025(3) 0.049(4) 0.056(4) 0.001(3) 0.012(3) 0.006(3)
C216 0.028(3) 0.053(4) 0.040(3) -0.003(3) 0.012(2) 0.000(3)
C221 0.041(3) 0.047(4) 0.028(3) -0.003(3) 0.003(2) -0.005(3)
C222 0.051(4) 0.052(4) 0.048(4) -0.002(3) -0.003(3) -0.007(3)
C223 0.080(6) 0.050(4) 0.047(4) 0.001(3) 0.007(4) -0.003(4)
C224 0.084(6) 0.048(4) 0.060(5) -0.008(4) 0.024(5) -0.019(4)
C225 0.050(5) 0.081(7) 0.120(9) -0.008(6) 0.025(5) -0.029(5)
C226 0.035(4) 0.075(6) 0.084(6) 0.000(5) 0.002(4) -0.010(4)
C231 0.033(3) 0.057(4) 0.030(3) -0.002(2) 0.002(2) -0.007(3)
C232 0.062(5) 0.051(4) 0.053(4) 0.000(3) -0.002(4) -0.015(4)
C233 0.072(6) 0.064(5) 0.064(5) -0.022(4) -0.002(4) -0.009(4)
C234 0.047(4) 0.089(6) 0.053(5) -0.023(4) -0.008(4) 0.010(4)
C235 0.054(4) 0.080(6) 0.042(4) -0.007(3) -0.002(3) 0.008(4)
C236 0.044(3) 0.059(5) 0.035(3) -0.005(3) 0.001(2) 0.004(3)
C501 0.090(12) 0.050(8) 0.095(11) -0.017(8) -0.026(9) 0.013(7)
C601 0.124(19) 0.061(12) 0.136(15) -0.030(9) -0.008(13) 0.001(14)

loop_
_atom_type_symbol
_atom_type_scat_dispersion_real
_atom_type_scat_dispersion_imag
_atom_type_scat_Cromer_Mann_a1
_atom_type_scat_Cromer_Mann_b1
_atom_type_scat_Cromer_Mann_a2
_atom_type_scat_Cromer_Mann_b2
_atom_type_scat_Cromer_Mann_a3
_atom_type_scat_Cromer_Mann_b3
_atom_type_scat_Cromer_Mann_a4
_atom_type_scat_Cromer_Mann_b4
_atom_type_scat_Cromer_Mann_c
_atom_type_scat_source
C 0.0033 0.0016 2.3100 20.8439 1.0200 10.2075 1.5886 0.5687 0.8650 51.6512 0.2156 'International Tables Vol C 4.2.6.8 and 6.1.1.4'
H 0.0000 0.0000 0.4930 10.5109 0.3229 26.1257 0.1402 3.1424 0.0408 57.7998 0.0030 'International Tables Vol C 4.2.6.8 and 6.1.1.4'
Au -2.0133 8.8022 16.8819 0.4611 18.5913 8.6216 25.5582 1.4826 5.8600 36.3956 12.0658 'International Tables Vol C 4.2.6.8 and 6.1.1.4'
Cl 0.1484 0.1585 11.4604 0.0104 7.1964 1.1662 6.2556 18.5194 1.6455 47.7784 -9.5574 'International Tables Vol C 4.2.6.8 and 6.1.1.4'
F 0.0171 0.0103 3.5392 10.2825 2.6412 4.2944 1.5170 0.2615 1.0243 26.1476 0.2776 'International Tables Vol C 4.2.6.8 and 6.1.1.4'
P 0.1023 0.0942 6.4345 1.9067 4.1791 27.1570 1.7800 0.5260 1.4908 68.1645 1.1149 'International Tables Vol C 4.2.6.8 and 6.1.1.4'

loop_
_exptl_crystal_face_index_h
_exptl_crystal_face_index_k
_exptl_crystal_face_index_l
_exptl_crystal_face_perp_dist
1 0 0 0.200
-1 0 0 0.200
0 -1 1 0.050
0 1 -1 0.040
0 1 1 0.060
0 -1 -1 0.040
0 0 1 0.070

loop_
_geom_angle_atom_site_label_1
_geom_angle_site_symmetry_1
_geom_angle_atom_site_label_2
_geom_angle_site_symmetry_2
_geom_angle_atom_site_label_3
_geom_angle_site_symmetry_3
_geom_angle
_geom_angle_publ_flag
Au2 . Au1 . Cl1 . 93.50(4) yes
Au2 . Au1 . P1 . 105.84(4) yes
Cl1 . Au1 . P1 . 100.87(5) yes
Au2 . Au1 . C112 . 91.10(16) yes
Cl1 . Au1 . C112 . 169.82(17) yes
P1 . Au1 . C112 . 69.11(17) yes
Au2 . Au1 . C212 . 84.86(16) yes
Cl1 . Au1 . C212 . 92.31(16) yes
P1 . Au1 . C212 . 162.31(16) yes
C112 . Au1 . C212 . 97.1(2) yes
Au1 . Au2 . Cl2 . 99.82(5) yes
Au1 . Au2 . P2 . 83.31(4) yes
Cl2 . Au2 . P2 . 176.35(7) yes
Au1 . P1 . C111 . 83.1(2) yes
Au1 . P1 . C121 . 113.82(18) yes
C111 . P1 . C121 . 109.0(3) yes
Au1 . P1 . C131 . 126.5(2) yes
C111 . P1 . C131 . 113.6(3) yes
C121 . P1 . C131 . 107.8(3) yes
Au2 . P2 . C211 . 112.58(18) yes
Au2 . P2 . C221 . 114.9(2) yes
C211 . P2 . C221 . 107.3(3) yes
Au2 . P2 . C231 . 108.8(2) yes
C211 . P2 . C231 . 107.6(3) yes
C221 . P2 . C231 . 105.1(3) yes
P1 . C111 . C112 . 101.6(4) yes
P1 . C111 . C116 . 136.2(5) yes
C112 . C111 . C116 . 122.0(6) yes
C111 . C112 . Au1 . 106.2(4) yes
C111 . C112 . C113 . 118.6(5) yes
Au1 . C112 . C113 . 134.9(5) yes
F113 . C113 . C112 . 122.3(6) yes
F113 . C113 . C114 . 118.7(5) yes
C112 . C113 . C114 . 119.0(6) yes
C113 . C114 . F114 . 118.9(6) yes
C113 . C114 . C115 . 121.2(6) yes
F114 . C114 . C115 . 119.9(6) yes
F115 . C115 . C114 . 119.3(6) yes
F115 . C115 . C116 . 120.6(6) yes
C114 . C115 . C116 . 120.1(6) yes
F116 . C116 . C115 . 119.4(5) yes
F116 . C116 . C111 . 121.7(6) yes
C115 . C116 . C111 . 118.9(6) yes
P1 . C121 . C122 . 119.0(4) yes
P1 . C121 . C126 . 121.9(4) yes
C122 . C121 . C126 . 118.9(5) yes
C121 . C122 . C123 . 119.9(6) yes
C121 . C122 . H1221 . 120.1 no
C123 . C122 . H1221 . 120.1 no
C122 . C123 . C124 . 120.0(6) yes
C122 . C123 . H1231 . 120.0 no
C124 . C123 . H1231 . 120.0 no
C123 . C124 . C125 . 119.9(6) yes
C123 . C124 . H1241 . 120.1 no
C125 . C124 . H1241 . 120.1 no
C124 . C125 . C126 . 120.4(6) yes
C124 . C125 . H1251 . 119.8 no
C126 . C125 . H1251 . 119.8 no
C121 . C126 . C125 . 121.0(6) yes
C121 . C126 . H1261 . 119.5 no
C125 . C126 . H1261 . 119.5 no
P1 . C131 . C132 . 118.5(5) yes
P1 . C131 . C136 . 122.8(5) yes
C132 . C131 . C136 . 118.7(6) yes
C131 . C132 . C133 . 119.4(8) yes
C131 . C132 . H1321 . 120.3 no
C133 . C132 . H1321 . 120.3 no
C132 . C133 . C134 . 121.5(9) yes
C132 . C133 . H1331 . 119.3 no
C134 . C133 . H1331 . 119.3 no
C133 . C134 . C135 . 119.1(7) yes
C133 . C134 . H1341 . 120.4 no
C135 . C134 . H1341 . 120.4 no
C134 . C135 . C136 . 120.6(7) yes
C134 . C135 . H1351 . 119.7 no
C136 . C135 . H1351 . 119.7 no
C135 . C136 . C131 . 120.7(6) yes
C135 . C136 . H1361 . 119.7 no
C131 . C136 . H1361 . 119.7 no
P2 . C211 . C212 . 119.8(4) yes
P2 . C211 . C216 . 122.0(5) yes
C212 . C211 . C216 . 118.2(5) yes
C211 . C212 . Au1 . 128.4(4) yes
C211 . C212 . C213 . 117.7(5) yes
Au1 . C212 . C213 . 113.9(4) yes
F213 . C213 . C212 . 119.6(5) yes
F213 . C213 . C214 . 116.7(6) yes
C212 . C213 . C214 . 123.7(6) yes
F214 . C214 . C213 . 121.8(6) yes
F214 . C214 . C215 . 119.4(6) yes
C213 . C214 . C215 . 118.8(6) yes
F215 . C215 . C214 . 120.0(6) yes
F215 . C215 . C216 . 120.8(6) yes
C214 . C215 . C216 . 119.1(6) yes
C211 . C216 . F216 . 121.2(6) yes
C211 . C216 . C215 . 122.4(6) yes
F216 . C216 . C215 . 116.4(5) yes
P2 . C221 . C222 . 118.7(5) yes
P2 . C221 . C226 . 121.0(6) yes
C222 . C221 . C226 . 120.3(7) yes
C221 . C222 . C223 . 121.3(8) yes
C221 . C222 . H2221 . 119.3 no
C223 . C222 . H2221 . 119.3 no
C222 . C223 . C224 . 119.0(9) yes
C222 . C223 . H2231 . 120.5 no
C224 . C223 . H2231 . 120.5 no
C223 . C224 . C225 . 121.2(8) yes
C223 . C224 . H2241 . 119.4 no
C225 . C224 . H2241 . 119.4 no
C224 . C225 . C226 . 120.0(9) yes
C224 . C225 . H2251 . 120.0 no
C226 . C225 . H2251 . 120.0 no
C225 . C226 . C221 . 118.2(9) yes
C225 . C226 . H2261 . 120.9 no
C221 . C226 . H2261 . 120.9 no
P2 . C231 . C232 . 119.1(5) yes
P2 . C231 . C236 . 121.3(5) yes
C232 . C231 . C236 . 119.3(6) yes
C231 . C232 . C233 . 120.7(8) yes
C231 . C232 . H2321 . 119.6 no
C233 . C232 . H2321 . 119.7 no
C232 . C233 . C234 . 118.8(9) yes
C232 . C233 . H2331 . 120.6 no
C234 . C233 . H2331 . 120.6 no
C233 . C234 . C235 . 120.5(8) yes
C233 . C234 . H2341 . 119.8 no
C235 . C234 . H2341 . 119.8 no
C234 . C235 . C236 . 120.5(8) yes
C234 . C235 . H2351 . 119.8 no
C236 . C235 . H2351 . 119.8 no
C235 . C236 . C231 . 120.2(7) yes
C235 . C236 . H2361 . 119.9 no
C231 . C236 . H2361 . 119.9 no
Cl51 . C501 . Cl52 . 110.3(8) yes
Cl51 . C501 . H5011 . 109.3 no
Cl52 . C501 . H5011 . 109.3 no
Cl51 . C501 . H5012 . 109.3 no
Cl52 . C501 . H5012 . 109.3 no
H5011 . C501 . H5012 . 109.5 no
Cl62 . C601 . Cl61 . 112.2(11) yes
Cl62 . C601 . H6011 . 108.9 no
Cl61 . C601 . H6011 . 108.9 no
Cl62 . C601 . H6012 . 108.7 no
Cl61 . C601 . H6012 . 108.7 no
H6011 . C601 . H6012 . 109.5 no

loop_
_geom_bond_atom_site_label_1
_geom_bond_site_symmetry_1
_geom_bond_atom_site_label_2
_geom_bond_site_symmetry_2
_geom_bond_distance
_geom_bond_publ_flag
Au1 . Au2 . 3.0916(3) yes
Au1 . Cl1 . 2.3418(14) yes
Au1 . P1 . 2.3474(14) yes
Au1 . C112 . 2.044(6) yes
Au1 . C212 . 2.076(5) yes
Au2 . Cl2 . 2.2805(15) yes
Au2 . P2 . 2.2351(13) yes
Cl51 . C501 . 1.769(13) yes
Cl52 . C501 . 1.727(13) yes
Cl61 . C601 . 1.762(17) yes
Cl62 . C601 . 1.777(17) yes
P1 . C111 . 1.808(6) yes
P1 . C121 . 1.805(6) yes
P1 . C131 . 1.793(6) yes
P2 . C211 . 1.815(6) yes
P2 . C221 . 1.811(7) yes
P2 . C231 . 1.829(6) yes
F113 . C113 . 1.346(7) yes
F114 . C114 . 1.342(7) yes
F115 . C115 . 1.353(7) yes
F116 . C116 . 1.344(7) yes
F213 . C213 . 1.355(7) yes
F214 . C214 . 1.333(7) yes
F215 . C215 . 1.343(7) yes
F216 . C216 . 1.344(7) yes
C111 . C112 . 1.405(8) yes
C111 . C116 . 1.356(9) yes
C112 . C113 . 1.369(8) yes
C113 . C114 . 1.391(9) yes
C114 . C115 . 1.370(10) yes
C115 . C116 . 1.375(9) yes
C121 . C122 . 1.414(8) yes
C121 . C126 . 1.375(8) yes
C122 . C123 . 1.360(9) yes
C122 . H1221 . 1.000 no
C123 . C124 . 1.403(10) yes
C123 . H1231 . 1.000 no
C124 . C125 . 1.366(11) yes
C124 . H1241 . 1.000 no
C125 . C126 . 1.367(9) yes
C125 . H1251 . 1.000 no
C126 . H1261 . 1.000 no
C131 . C132 . 1.375(10) yes
C131 . C136 . 1.368(9) yes
C132 . C133 . 1.360(13) yes
C132 . H1321 . 1.000 no
C133 . C134 . 1.373(15) yes
C133 . H1331 . 1.000 no
C134 . C135 . 1.330(12) yes
C134 . H1341 . 1.000 no
C135 . C136 . 1.377(9) yes
C135 . H1351 . 1.000 no
C136 . H1361 . 1.000 no
C211 . C212 . 1.408(8) yes
C211 . C216 . 1.389(8) yes
C212 . C213 . 1.383(8) yes
C213 . C214 . 1.360(9) yes
C214 . C215 . 1.382(9) yes
C215 . C216 . 1.378(10) yes
C221 . C222 . 1.375(11) yes
C221 . C226 . 1.380(10) yes
C222 . C223 . 1.394(11) yes
C222 . H2221 . 1.000 no
C223 . C224 . 1.363(13) yes
C223 . H2231 . 1.000 no
C224 . C225 . 1.375(16) yes
C224 . H2241 . 1.000 no
C225 . C226 . 1.429(13) yes
C225 . H2251 . 1.000 no
C226 . H2261 . 1.000 no
C231 . C232 . 1.382(10) yes
C231 . C236 . 1.373(9) yes
C232 . C233 . 1.395(11) yes
C232 . H2321 . 1.000 no
C233 . C234 . 1.377(14) yes
C233 . H2331 . 1.000 no
C234 . C235 . 1.366(13) yes
C234 . H2341 . 1.000 no
C235 . C236 . 1.383(10) yes
C235 . H2351 . 1.000 no
C236 . H2361 . 1.000 no
C501 . H5011 . 1.000 no
C501 . H5012 . 1.000 no
C601 . H6011 . 1.000 no
C601 . H6012 . 1.000 no

loop_
_geom_contact_atom_site_label_1
_geom_contact_atom_site_label_2
_geom_contact_distance
_geom_contact_site_symmetry_1
_geom_contact_site_symmetry_2
_geom_contact_publ_flag
Cl2 F215 3.464(5) . 1_655 no
Cl51 F115 3.128(8) . 1_455 no
Cl51 C122 3.464(8) . 2_466 no
Cl51 F214 3.480(7) . . no
Cl51 F215 3.575(7) . . no
Cl52 F113 3.214(8) . . no
Cl52 F116 3.561(9) . 2_466 no
Cl52 C215 3.592(9) . . no
Cl61 F214 3.29(1) . . no
Cl61 F215 3.42(1) . . no
Cl61 C116 3.48(1) . 2_466 no
Cl62 F215 3.39(1) . . no
Cl62 C215 3.43(1) . . no
Cl62 C216 3.55(1) . . no
F113 F115 2.984(6) . 2_466 no
F113 C223 3.115(9) . 3_656 no
F114 F214 2.983(6) . 2_566 no
F114 F213 3.240(5) . 2_566 no
F114 F116 3.335(6) . 2_466 no
F114 F115 3.595(7) . 2_466 no
F115 F213 2.876(6) . 2_566 no
F115 F214 3.021(6) . 1_655 no
F115 C113 3.206(8) . 2_566 no
F115 F214 3.406(6) . 2_566 no
F115 C213 3.440(8) . 2_566 no
F115 C114 3.502(8) . 2_566 no
F116 F214 2.777(6) . 1_655 no
F116 C235 3.58(1) . 4_664 no
F214 C116 3.103(7) . 1_455 no
F214 C115 3.224(7) . 1_455 no
F214 C114 3.331(8) . 2_466 no
F214 C115 3.549(8) . 2_466 no
F215 C224 3.11(1) . 3_556 no
F215 C225 3.42(1) . 3_556 no
F216 C124 3.214(9) . 4_565 no
F216 C123 3.248(8) . 4_565 no
C123 C501 3.45(2) . 2_566 no
C124 C501 3.53(2) . 2_566 no
C124 C224 3.55(1) . 2_556 no
C125 C224 3.56(1) . 2_556 no

loop_
_geom_torsion_atom_site_label_1
_geom_torsion_atom_site_label_2
_geom_torsion_atom_site_label_3
_geom_torsion_atom_site_label_4
_geom_torsion_site_symmetry_1
_geom_torsion_site_symmetry_2
_geom_torsion_site_symmetry_3
_geom_torsion_site_symmetry_4
_geom_torsion
_geom_torsion_publ_flag
Au1 Au2 P2 C211 . . . . -29.8(2) no
Au1 Au2 P2 C221 . . . . 93.5(2) no
Au1 Au2 P2 C231 . . . . -149.1(2) no
Au1 P1 C111 C112 . . . . 0.5(3) no
Au1 P1 C111 C116 . . . . -173.8(7) no
Au1 P1 C121 C122 . . . . 9.4(5) no
Au1 P1 C121 C126 . . . . -175.7(5) no
Au1 P1 C131 C132 . . . . 78.5(8) no
Au1 P1 C131 C136 . . . . -103.0(6) no
Au1 C112 C111 P1 . . . . -0.6(4) no
Au1 C112 C111 C116 . . . . 174.8(5) no
Au1 C112 C113 F113 . . . . 6(1) no
Au1 C112 C113 C114 . . . . -175.8(5) no
Au1 C212 C211 P2 . . . . -0.2(7) no
Au1 C212 C211 C216 . . . . -178.2(4) no
Au1 C212 C213 F213 . . . . 0.8(7) no
Au1 C212 C213 C214 . . . . 179.8(5) no
Au2 Au1 P1 C111 . . . . -85.4(2) no
Au2 Au1 P1 C121 . . . . 166.8(2) no
Au2 Au1 P1 C131 . . . . 28.9(3) no
Au2 Au1 C112 C111 . . . . 107.1(3) no
Au2 Au1 C112 C113 . . . . -79.3(6) no
Au2 Au1 C212 C211 . . . . -18.8(5) no
Au2 Au1 C212 C213 . . . . 162.2(4) no
Au2 P2 C211 C212 . . . . 29.1(6) no
Au2 P2 C211 C216 . . . . -152.9(5) no
Au2 P2 C221 C222 . . . . 22.7(6) no
Au2 P2 C221 C226 . . . . -159.0(7) no
Au2 P2 C231 C232 . . . . 72.8(6) no
Au2 P2 C231 C236 . . . . -100.2(5) no
Cl1 Au1 Au2 Cl2 . . . . 113.93(8) no
Cl1 Au1 Au2 P2 . . . . -67.96(6) no
Cl1 Au1 P1 C111 . . . . 177.7(2) no
Cl1 Au1 P1 C121 . . . . 70.0(2) no
Cl1 Au1 P1 C131 . . . . -68.0(3) no
Cl1 Au1 C212 C211 . . . . 74.5(5) no
Cl1 Au1 C212 C213 . . . . -104.5(4) no
Cl2 Au2 Au1 P1 . . . . 11.58(9) no
Cl2 Au2 Au1 C112 . . . . -57.0(2) no
Cl2 Au2 Au1 C212 . . . . -154.1(2) no
P1 Au1 Au2 P2 . . . . -170.31(6) no
P1 Au1 C112 C111 . . . . 0.5(3) no
P1 Au1 C112 C113 . . . . 174.2(6) no
P1 C111 C112 C113 . . . . -175.5(5) no
P1 C111 C116 F116 . . . . -3(1) no
P1 C111 C116 C115 . . . . 175.7(5) no
P1 C121 C122 C123 . . . . 175.0(5) no
P1 C121 C126 C125 . . . . -175.5(6) no
P1 C131 C132 C133 . . . . -179(1) no
P1 C131 C136 C135 . . . . 179.7(6) no
P2 Au2 Au1 C112 . . . . 121.1(2) no
P2 Au2 Au1 C212 . . . . 24.0(1) no
P2 C211 C212 C213 . . . . 178.8(5) no
P2 C211 C216 F216 . . . . -1.4(9) no
P2 C211 C216 C215 . . . . -179.2(5) no
P2 C221 C222 C223 . . . . 175.6(5) no
P2 C221 C226 C225 . . . . -176.5(8) no
P2 C231 C232 C233 . . . . -175.5(7) no
P2 C231 C236 C235 . . . . 174.2(5) no
F113 C113 C112 C111 . . . . 178.7(5) no
F113 C113 C114 F114 . . . . 1.5(9) no
F113 C113 C114 C115 . . . . -177.8(6) no
F114 C114 C113 C112 . . . . -177.2(6) no
F114 C114 C115 F115 . . . . -2(1) no
F114 C114 C115 C116 . . . . 179.3(6) no
F115 C115 C114 C113 . . . . 177.4(6) no
F115 C115 C116 F116 . . . . -1.9(9) no
F115 C115 C116 C111 . . . . 179.8(6) no
F116 C116 C111 C112 . . . . -176.1(5) no
F116 C116 C115 C114 . . . . 177.0(6) no
F213 C213 C212 C211 . . . . -178.3(5) no
F213 C213 C214 F214 . . . . -3.6(9) no
F213 C213 C214 C215 . . . . 177.3(6) no
F214 C214 C213 C212 . . . . 177.4(6) no
F214 C214 C215 F215 . . . . -0.6(9) no
F214 C214 C215 C216 . . . . -177.8(6) no
F215 C215 C214 C213 . . . . 178.5(6) no
F215 C215 C216 F216 . . . . 5.0(9) no
F215 C215 C216 C211 . . . . -177.1(6) no
F216 C216 C211 C212 . . . . 176.7(5) no
F216 C216 C215 C214 . . . . -177.8(6) no
C111 P1 Au1 C112 . . . . -0.4(2) no
C111 P1 C121 C122 . . . . -81.3(5) no
C111 P1 C121 C126 . . . . 93.5(6) no
C111 P1 C131 C132 . . . . 177.7(7) no
C111 P1 C131 C136 . . . . -3.9(7) no
C111 C112 Au1 C212 . . . . -168.0(4) no
C111 C112 C113 C114 . . . . -2.7(9) no
C111 C116 C115 C114 . . . . -1(1) no
C112 Au1 P1 C121 . . . . -108.2(2) no
C112 Au1 P1 C131 . . . . 113.9(3) no
C112 Au1 C212 C211 . . . . -109.3(5) no
C112 Au1 C212 C213 . . . . 71.7(4) no
C112 C111 P1 C121 . . . . 113.4(4) no
C112 C111 P1 C131 . . . . -126.4(4) no
C112 C111 C116 C115 . . . . 2.2(9) no
C112 C113 C114 C115 . . . . 4(1) no
C113 C112 Au1 C212 . . . . 5.7(6) no
C113 C112 C111 C116 . . . . -0.1(8) no
C113 C114 C115 C116 . . . . -1(1) no
C116 C111 P1 C121 . . . . -61.0(7) no
C116 C111 P1 C131 . . . . 59.2(7) no
C121 P1 Au1 C212 . . . . -67.5(6) no
C121 P1 C131 C132 . . . . -61.4(8) no
C121 P1 C131 C136 . . . . 117.0(6) no
C121 C122 C123 C124 . . . . 1(1) no
C121 C126 C125 C124 . . . . 0(1) no
C122 C121 P1 C131 . . . . 155.0(5) no
C122 C121 C126 C125 . . . . -1(1) no
C122 C123 C124 C125 . . . . -1(1) no
C123 C122 C121 C126 . . . . -0(1) no
C123 C124 C125 C126 . . . . 1(1) no
C126 C121 P1 C131 . . . . -30.2(6) no
C131 P1 Au1 C212 . . . . 154.6(6) no
C131 C132 C133 C134 . . . . -1(2) no
C131 C136 C135 C134 . . . . -0(1) no
C132 C131 C136 C135 . . . . -2(1) no
C132 C133 C134 C135 . . . . -1(2) no
C133 C132 C131 C136 . . . . 2(2) no
C133 C134 C135 C136 . . . . 1(2) no
C211 P2 C221 C222 . . . . 148.7(5) no
C211 P2 C221 C226 . . . . -33.0(8) no
C211 P2 C231 C232 . . . . -49.5(6) no
C211 P2 C231 C236 . . . . 137.5(5) no
C211 C212 C213 C214 . . . . 0.7(9) no
C211 C216 C215 C214 . . . . 0(1) no
C212 C211 P2 C221 . . . . -98.3(5) no
C212 C211 P2 C231 . . . . 149.1(5) no
C212 C211 C216 C215 . . . . -1(1) no
C212 C213 C214 C215 . . . . -2(1) no
C213 C212 C211 C216 . . . . 0.7(8) no
C213 C214 C215 C216 . . . . 1(1) no
C216 C211 P2 C221 . . . . 79.7(6) no
C216 C211 P2 C231 . . . . -33.0(6) no
C221 P2 C231 C232 . . . . -163.6(6) no
C221 P2 C231 C236 . . . . 23.3(6) no
C221 C222 C223 C224 . . . . 2(1) no
C221 C226 C225 C224 . . . . 0(2) no
C222 C221 P2 C231 . . . . -96.9(6) no
C222 C221 C226 C225 . . . . 2(1) no
C222 C223 C224 C225 . . . . 0(1) no
C223 C222 C221 C226 . . . . -3(1) no
C223 C224 C225 C226 . . . . -1(2) no
C226 C221 P2 C231 . . . . 81.4(8) no
C231 C232 C233 C234 . . . . 1(1) no
C231 C236 C235 C234 . . . . 2(1) no
C232 C231 C236 C235 . . . . 1(1) no
C232 C233 C234 C235 . . . . 2(1) no
C233 C232 C231 C236 . . . . -2(1) no
C233 C234 C235 C236 . . . . -3(1) no
